data_4034773
loop_
_publ_author_name
'Nols\/oe, Jens M J'
'Antonsen, Simen'
'G\"orbitz, Carl H'
'Hansen, Trond V.'
'Nesman, Jannicke I.'
'R\/ohr, \%Asmund K'
'Stenstr\/om, Yngve H'

_publ_section_title
;
 Total Synthesis of (-)-Mucosin and Revision of Structure.
;
_journal_issue 24
_journal_name_full 'The Journal of organic chemistry'
_journal_page_first 15066
_journal_page_last 15076
_journal_paper_doi 10.1021/acs.joc.8b02318
_journal_volume 83
_journal_year 2018
_chemical_absolute_configuration syn
_chemical_formula_moiety 'C21 H26 N2 O6'
_chemical_formula_sum 'C21 H26 N2 O6'
_chemical_formula_weight 402.44
_chemical_melting_point ?
_chemical_name_systematic (1R,6S,8S,9R)-8-Butyl-9-((3,5-dinitrobenzoyl)oxymethyl)bicyclo[4.3.0]non-3-ene
_space_group_crystal_system orthorhombic
_space_group_IT_number 19
_space_group_name_Hall 'P 2ac 2ab'
_space_group_name_H-M_alt 'P 21 21 21'
_atom_sites_solution_hydrogens geom
_audit_creation_method SHELXL-2014/7
_audit_update_record
;
2018-09-04 deposited with the CCDC.
2018-09-10 downloaded from the CCDC.
;
_cell_angle_alpha 90
_cell_angle_beta 90
_cell_angle_gamma 90
_cell_formula_units_Z 4
_cell_length_a 5.1322(3)
_cell_length_b 10.6941(7)
_cell_length_c 36.958(2)
_cell_measurement_reflns_used 4663
_cell_measurement_temperature 100(2)
_cell_measurement_theta_max 29.29
_cell_measurement_theta_min 2.52
_cell_volume 2028.4(2)
_computing_cell_refinement 'APEX3 (Bruker, 2016)'
_computing_data_collection 'APEX3 (Bruker, 2016)'
_computing_data_reduction 'APEX3 (Bruker, 2016)'
_computing_molecular_graphics 'Mercury (Macrae et al., 2008)'
_computing_publication_material 'SHELXL2014 (Sheldrick, 2015b)'
_computing_structure_refinement 'SHELXT (Sheldrick, 2015a)'
_computing_structure_solution 'APEX3 (Bruker, 2016)'
_diffrn_ambient_temperature 100(2)
_diffrn_detector_area_resol_mean 8.3
_diffrn_measured_fraction_theta_full 0.995
_diffrn_measured_fraction_theta_max 0.996
_diffrn_measurement_device_type 'Bruker D8 Venture with a Photon 100 CMOS detector'
_diffrn_measurement_method 'Sets of exposures each taken over 0.5\% \w rotation'
_diffrn_radiation_monochromator graphite
_diffrn_radiation_source 'fine-focus sealed tube'
_diffrn_radiation_type MoK\a
_diffrn_radiation_wavelength 0.71073
_diffrn_reflns_av_R_equivalents 0.0477
_diffrn_reflns_av_unetI/netI 0.0815
_diffrn_reflns_Laue_measured_fraction_full 0.995
_diffrn_reflns_Laue_measured_fraction_max 0.996
_diffrn_reflns_limit_h_max 5
_diffrn_reflns_limit_h_min -7
_diffrn_reflns_limit_k_max 14
_diffrn_reflns_limit_k_min -13
_diffrn_reflns_limit_l_max 51
_diffrn_reflns_limit_l_min -49
_diffrn_reflns_number 15732
_diffrn_reflns_point_group_measured_fraction_full 0.994
_diffrn_reflns_point_group_measured_fraction_max 0.994
_diffrn_reflns_theta_full 25.242
_diffrn_reflns_theta_max 29.593
_diffrn_reflns_theta_min 2.200
_exptl_absorpt_coefficient_mu 0.097
_exptl_absorpt_correction_T_max 1.000
_exptl_absorpt_correction_T_min 0.893
_exptl_absorpt_correction_type multi-scan
_exptl_absorpt_process_details 'SADABS (Bruker, 2016)'
_exptl_crystal_colour colourless
_exptl_crystal_density_diffrn 1.318
_exptl_crystal_density_method 'not measured'
_exptl_crystal_description needle
_exptl_crystal_F_000 856
_exptl_crystal_size_max 0.51
_exptl_crystal_size_mid 0.07
_exptl_crystal_size_min 0.06
_refine_diff_density_max 0.294
_refine_diff_density_min -0.310
_refine_diff_density_rms 0.071
_refine_ls_abs_structure_details
;
 Flack x determined using 1231 quotients [(I+)-(I-)]/[(I+)+(I-)]
 (Parsons, Flack and Wagner, Acta Cryst. B69 (2013) 249-259).
;
_refine_ls_abs_structure_Flack 0.0(5)
_refine_ls_extinction_method none
_refine_ls_goodness_of_fit_ref 1.041
_refine_ls_hydrogen_treatment constr
_refine_ls_matrix_type full
_refine_ls_number_parameters 263
_refine_ls_number_reflns 5660
_refine_ls_number_restraints 0
_refine_ls_restrained_S_all 1.041
_refine_ls_R_factor_all 0.0947
_refine_ls_R_factor_gt 0.0543
_refine_ls_shift/su_max 0.000
_refine_ls_shift/su_mean 0.000
_refine_ls_structure_factor_coef Fsqd
_refine_ls_weighting_details 'w=1/[\s^2^(Fo^2^)+(0.0673P)^2^] where P=(Fo^2^+2Fc^2^)/3'
_refine_ls_weighting_scheme calc
_refine_ls_wR_factor_gt 0.1060
_refine_ls_wR_factor_ref 0.1311
_reflns_Friedel_coverage 0.716
_reflns_Friedel_fraction_full 0.991
_reflns_Friedel_fraction_max 0.992
_reflns_number_gt 3965
_reflns_number_total 5660
_reflns_threshold_expression 'I > 2\s(I)'
_cod_data_source_file jo8b02318_si_001.cif
_cod_data_source_block I
_cod_depositor_comments
;
The following automatic conversions were performed:

data item '_chemical_melting_point' value 'unknown' was changed to
'?' -- the value is undefined or not given.

Automatic conversion script
Id: cif_fix_values 6909 2019-04-08 15:41:33Z antanas 
;
_cod_database_code 4034773
_shelx_shelxl_version_number 2014/7
_shelx_space_group_comment
;
The symmetry employed for this shelxl refinement is uniquely defined
by the following loop, which should always be used as a source of
symmetry information in preference to the above space-group names.
They are only intended as comments.
;

loop_
_space_group_symop_operation_xyz
'x, y, z'
'-x+1/2, -y, z+1/2'
'-x, y+1/2, -z+1/2'
'x+1/2, -y+1/2, -z'

loop_
_atom_site_label
_atom_site_type_symbol
_atom_site_fract_x
_atom_site_fract_y
_atom_site_fract_z
_atom_site_U_iso_or_equiv
_atom_site_adp_type
_atom_site_occupancy
_atom_site_site_symmetry_order
_atom_site_calc_flag
_atom_site_refinement_flags_posn
_atom_site_refinement_flags_adp
O1' O 0.8255(4) 0.56447(18) 0.58065(5) 0.0167(4) Uani 1 1 d . .
O2' O 1.1304(4) 0.66922(19) 0.54955(5) 0.0207(5) Uani 1 1 d . .
O3' O 1.0807(4) 0.6603(2) 0.41754(5) 0.0260(5) Uani 1 1 d . .
O4' O 0.7272(4) 0.5961(2) 0.39129(5) 0.0266(5) Uani 1 1 d . .
O5' O 0.1620(4) 0.33247(19) 0.51850(5) 0.0218(5) Uani 1 1 d . .
O6' O 0.1581(4) 0.3208(2) 0.45989(5) 0.0248(5) Uani 1 1 d . .
N1' N 0.8655(5) 0.6114(2) 0.41785(6) 0.0190(5) Uani 1 1 d . .
N2' N 0.2484(4) 0.3596(2) 0.48854(7) 0.0180(5) Uani 1 1 d . .
C1' C 0.7958(5) 0.5649(2) 0.51731(7) 0.0146(6) Uani 1 1 d . .
C2' C 0.8878(5) 0.6058(2) 0.48407(7) 0.0151(6) Uani 1 1 d . .
H2' H 1.0328 0.6609 0.4828 0.018 Uiso 1 1 calc R U
C3' C 0.7666(5) 0.5656(3) 0.45290(7) 0.0154(6) Uani 1 1 d . .
C4' C 0.5576(5) 0.4850(3) 0.45319(7) 0.0155(6) Uani 1 1 d . .
H4' H 0.4769 0.4577 0.4314 0.019 Uiso 1 1 calc R U
C5' C 0.4712(5) 0.4457(3) 0.48670(7) 0.0142(6) Uani 1 1 d . .
C6' C 0.5827(5) 0.4838(2) 0.51890(7) 0.0140(6) Uani 1 1 d . .
H6' H 0.5164 0.4555 0.5415 0.017 Uiso 1 1 calc R U
C7' C 0.9358(5) 0.6063(3) 0.55047(7) 0.0158(6) Uani 1 1 d . .
C1 C 0.8987(6) 0.3373(3) 0.67905(8) 0.0209(7) Uani 1 1 d . .
H1 H 0.7243 0.3412 0.6911 0.025 Uiso 1 1 calc R U
C2 C 0.9899(7) 0.2023(3) 0.67941(9) 0.0291(8) Uani 1 1 d . .
H21 H 1.1769 0.1987 0.6729 0.035 Uiso 1 1 calc R U
H22 H 0.9699 0.1675 0.7041 0.035 Uiso 1 1 calc R U
C3 C 0.8363(7) 0.1253(3) 0.65329(8) 0.0308(8) Uani 1 1 d . .
H3 H 0.8480 0.0369 0.6550 0.037 Uiso 1 1 calc R U
C4 C 0.6847(7) 0.1734(3) 0.62781(9) 0.0283(7) Uani 1 1 d . .
H4 H 0.5875 0.1174 0.6131 0.034 Uiso 1 1 calc R U
C5 C 0.6573(6) 0.3120(3) 0.62076(7) 0.0212(6) Uani 1 1 d . .
H51 H 0.4840 0.3407 0.6291 0.025 Uiso 1 1 calc R U
H52 H 0.6702 0.3281 0.5944 0.025 Uiso 1 1 calc R U
C6 C 0.8686(5) 0.3845(3) 0.64047(7) 0.0164(6) Uani 1 1 d . .
H6 H 1.0369 0.3693 0.6276 0.020 Uiso 1 1 calc R U
C7 C 0.8346(5) 0.5260(2) 0.64451(7) 0.0153(6) Uani 1 1 d . .
H7 H 0.6443 0.5454 0.6460 0.018 Uiso 1 1 calc R U
C8 C 0.9654(6) 0.5613(3) 0.68120(7) 0.0191(6) Uani 1 1 d . .
H8 H 1.1146 0.6191 0.6764 0.023 Uiso 1 1 calc R U
C9 C 1.0717(6) 0.4362(3) 0.69592(8) 0.0259(7) Uani 1 1 d . .
H91 H 1.2556 0.4240 0.6887 0.031 Uiso 1 1 calc R U
H92 H 1.0601 0.4335 0.7226 0.031 Uiso 1 1 calc R U
C10 C 0.9522(6) 0.6012(3) 0.61414(7) 0.0178(6) Uani 1 1 d . .
H101 H 0.9257 0.6916 0.6186 0.021 Uiso 1 1 calc R U
H102 H 1.1417 0.5849 0.6126 0.021 Uiso 1 1 calc R U
C11 C 0.7752(6) 0.6245(3) 0.70732(7) 0.0198(6) Uani 1 1 d . .
H111 H 0.6254 0.5678 0.7113 0.024 Uiso 1 1 calc R U
H112 H 0.8635 0.6360 0.7309 0.024 Uiso 1 1 calc R U
C12 C 0.6723(6) 0.7504(3) 0.69472(7) 0.0216(7) Uani 1 1 d . .
H121 H 0.5917 0.7405 0.6705 0.026 Uiso 1 1 calc R U
H122 H 0.8198 0.8095 0.6923 0.026 Uiso 1 1 calc R U
C13 C 0.4711(6) 0.8053(3) 0.72079(8) 0.0223(7) Uani 1 1 d . .
H131 H 0.3242 0.7459 0.7233 0.027 Uiso 1 1 calc R U
H132 H 0.5520 0.8153 0.7449 0.027 Uiso 1 1 calc R U
C14 C 0.3668(7) 0.9307(3) 0.70835(8) 0.0318(8) Uani 1 1 d . .
H141 H 0.5054 0.9936 0.7098 0.048 Uiso 1 1 calc R U
H142 H 0.2212 0.9558 0.7239 0.048 Uiso 1 1 calc R U
H143 H 0.3064 0.9240 0.6833 0.048 Uiso 1 1 calc R U

loop_
_atom_site_aniso_label
_atom_site_aniso_U_11
_atom_site_aniso_U_22
_atom_site_aniso_U_33
_atom_site_aniso_U_23
_atom_site_aniso_U_13
_atom_site_aniso_U_12
O1' 0.0195(10) 0.0171(11) 0.0133(9) 0.0016(8) -0.0016(8) -0.0045(9)
O2' 0.0227(10) 0.0193(11) 0.0202(10) -0.0001(9) -0.0022(9) -0.0084(9)
O3' 0.0225(11) 0.0291(13) 0.0265(12) 0.0046(10) 0.0058(9) -0.0036(10)
O4' 0.0380(12) 0.0275(13) 0.0143(10) -0.0020(9) -0.0035(9) 0.0003(10)
O5' 0.0181(10) 0.0190(11) 0.0282(12) 0.0027(9) 0.0023(9) -0.0018(9)
O6' 0.0233(10) 0.0230(12) 0.0280(12) -0.0040(10) -0.0101(9) -0.0056(10)
N1' 0.0257(13) 0.0144(13) 0.0169(12) 0.0004(10) 0.0032(11) 0.0059(11)
N2' 0.0149(11) 0.0111(12) 0.0281(14) 0.0003(11) -0.0020(11) 0.0020(9)
C1' 0.0170(14) 0.0073(13) 0.0195(14) 0.0009(11) 0.0001(11) 0.0022(10)
C2' 0.0147(13) 0.0085(13) 0.0222(15) 0.0016(12) 0.0019(11) 0.0003(10)
C3' 0.0198(13) 0.0120(14) 0.0146(14) 0.0007(11) 0.0027(11) 0.0065(12)
C4' 0.0161(13) 0.0126(15) 0.0178(14) -0.0022(11) -0.0029(12) 0.0058(11)
C5' 0.0117(12) 0.0079(13) 0.0230(15) 0.0005(12) -0.0017(11) 0.0012(10)
C6' 0.0146(13) 0.0112(14) 0.0161(14) 0.0019(11) 0.0008(11) 0.0047(10)
C7' 0.0185(13) 0.0095(14) 0.0193(14) 0.0015(12) 0.0001(12) 0.0019(11)
C1 0.0211(15) 0.0213(16) 0.0204(15) 0.0044(13) 0.0035(12) 0.0094(13)
C2 0.0343(18) 0.0271(19) 0.0258(17) 0.0122(14) 0.0084(15) 0.0124(15)
C3 0.043(2) 0.0157(17) 0.0337(18) 0.0059(14) 0.0203(16) 0.0079(16)
C4 0.0387(19) 0.0150(16) 0.0310(17) -0.0012(14) 0.0120(15) -0.0049(15)
C5 0.0239(14) 0.0168(16) 0.0228(16) 0.0008(12) 0.0019(13) -0.0004(13)
C6 0.0160(13) 0.0159(15) 0.0175(14) 0.0021(12) 0.0037(11) 0.0049(12)
C7 0.0139(13) 0.0147(15) 0.0174(14) 0.0000(11) -0.0010(12) 0.0004(11)
C8 0.0186(13) 0.0243(17) 0.0143(14) -0.0010(13) -0.0027(12) -0.0015(13)
C9 0.0223(15) 0.036(2) 0.0194(15) 0.0020(14) -0.0041(12) 0.0090(14)
C10 0.0212(13) 0.0168(16) 0.0153(14) 0.0001(12) -0.0046(11) -0.0022(12)
C11 0.0221(14) 0.0232(17) 0.0142(14) -0.0017(12) -0.0022(11) -0.0017(13)
C12 0.0263(15) 0.0208(16) 0.0175(15) -0.0026(12) 0.0016(13) -0.0022(13)
C13 0.0288(15) 0.0201(17) 0.0181(15) -0.0053(13) 0.0013(13) -0.0049(13)
C14 0.0381(18) 0.0247(18) 0.0324(18) -0.0047(15) 0.0079(16) 0.0037(16)

loop_
_atom_type_symbol
_atom_type_description
_atom_type_scat_dispersion_real
_atom_type_scat_dispersion_imag
_atom_type_scat_source
C C 0.0033 0.0016 'International Tables Vol C Tables 4.2.6.8 and 6.1.1.4'
H H 0.0000 0.0000 'International Tables Vol C Tables 4.2.6.8 and 6.1.1.4'
N N 0.0061 0.0033 'International Tables Vol C Tables 4.2.6.8 and 6.1.1.4'
O O 0.0106 0.0060 'International Tables Vol C Tables 4.2.6.8 and 6.1.1.4'

loop_
_geom_angle_atom_site_label_1
_geom_angle_atom_site_label_2
_geom_angle_atom_site_label_3
_geom_angle
C7' O1' C10 115.7(2)
O3' N1' O4' 125.1(2)
O3' N1' C3' 117.5(2)
O4' N1' C3' 117.5(2)
O5' N2' O6' 124.2(2)
O5' N2' C5' 118.1(2)
O6' N2' C5' 117.7(2)
C2' C1' C6' 120.0(3)
C2' C1' C7' 118.1(2)
C6' C1' C7' 121.9(2)
C3' C2' C1' 119.2(2)
C3' C2' H2' 120.4
C1' C2' H2' 120.4
C4' C3' C2' 122.7(3)
C4' C3' N1' 118.9(2)
C2' C3' N1' 118.4(2)
C3' C4' C5' 116.6(3)
C3' C4' H4' 121.7
C5' C4' H4' 121.7
C4' C5' C6' 123.4(3)
C4' C5' N2' 118.8(2)
C6' C5' N2' 117.8(2)
C5' C6' C1' 118.1(2)
C5' C6' H6' 121.0
C1' C6' H6' 121.0
O2' C7' O1' 124.4(3)
O2' C7' C1' 122.9(3)
O1' C7' C1' 112.7(2)
C9 C1 C2 118.7(3)
C9 C1 C6 102.4(2)
C2 C1 C6 110.8(2)
C9 C1 H1 108.2
C2 C1 H1 108.2
C6 C1 H1 108.2
C3 C2 C1 110.8(3)
C3 C2 H21 109.5
C1 C2 H21 109.5
C3 C2 H22 109.5
C1 C2 H22 109.5
H21 C2 H22 108.1
C4 C3 C2 123.7(3)
C4 C3 H3 118.1
C2 C3 H3 118.1
C3 C4 C5 123.9(3)
C3 C4 H4 118.1
C5 C4 H4 118.1
C4 C5 C6 110.6(3)
C4 C5 H51 109.5
C6 C5 H51 109.5
C4 C5 H52 109.5
C6 C5 H52 109.5
H51 C5 H52 108.1
C5 C6 C1 110.7(2)
C5 C6 C7 118.0(2)
C1 C6 C7 104.4(2)
C5 C6 H6 107.8
C1 C6 H6 107.8
C7 C6 H6 107.8
C10 C7 C6 114.2(2)
C10 C7 C8 110.2(2)
C6 C7 C8 106.0(2)
C10 C7 H7 108.8
C6 C7 H7 108.8
C8 C7 H7 108.8
C11 C8 C9 112.7(2)
C11 C8 C7 112.4(2)
C9 C8 C7 104.4(2)
C11 C8 H8 109.1
C9 C8 H8 109.1
C7 C8 H8 109.1
C1 C9 C8 104.6(2)
C1 C9 H91 110.8
C8 C9 H91 110.8
C1 C9 H92 110.8
C8 C9 H92 110.8
H91 C9 H92 108.9
O1' C10 C7 108.2(2)
O1' C10 H101 110.1
C7 C10 H101 110.1
O1' C10 H102 110.1
C7 C10 H102 110.1
H101 C10 H102 108.4
C12 C11 C8 114.8(2)
C12 C11 H111 108.6
C8 C11 H111 108.6
C12 C11 H112 108.6
C8 C11 H112 108.6
H111 C11 H112 107.5
C11 C12 C13 112.4(2)
C11 C12 H121 109.1
C13 C12 H121 109.1
C11 C12 H122 109.1
C13 C12 H122 109.1
H121 C12 H122 107.8
C14 C13 C12 112.8(2)
C14 C13 H131 109.0
C12 C13 H131 109.0
C14 C13 H132 109.0
C12 C13 H132 109.0
H131 C13 H132 107.8
C13 C14 H141 109.5
C13 C14 H142 109.5
H141 C14 H142 109.5
C13 C14 H143 109.5
H141 C14 H143 109.5
H142 C14 H143 109.5

loop_
_geom_bond_atom_site_label_1
_geom_bond_atom_site_label_2
_geom_bond_distance
O1' C7' 1.328(3)
O1' C10 1.452(3)
O2' C7' 1.205(3)
O3' N1' 1.222(3)
O4' N1' 1.222(3)
O5' N2' 1.228(3)
O6' N2' 1.228(3)
N1' C3' 1.475(3)
N2' C5' 1.470(3)
C1' C2' 1.387(4)
C1' C6' 1.397(4)
C1' C7' 1.488(4)
C2' C3' 1.378(4)
C2' H2' 0.9500
C3' C4' 1.376(4)
C4' C5' 1.381(4)
C4' H4' 0.9500
C5' C6' 1.382(4)
C6' H6' 0.9500
C1 C9 1.515(4)
C1 C2 1.518(4)
C1 C6 1.520(4)
C1 H1 1.0000
C2 C3 1.493(5)
C2 H21 0.9900
C2 H22 0.9900
C3 C4 1.325(5)
C3 H3 0.9500
C4 C5 1.512(4)
C4 H4 0.9500
C5 C6 1.519(4)
C5 H51 0.9900
C5 H52 0.9900
C6 C7 1.531(4)
C6 H6 1.0000
C7 C10 1.507(4)
C7 C8 1.559(4)
C7 H7 1.0000
C8 C11 1.530(4)
C8 C9 1.544(4)
C8 H8 1.0000
C9 H91 0.9900
C9 H92 0.9900
C10 H101 0.9900
C10 H102 0.9900
C11 C12 1.519(4)
C11 H111 0.9900
C11 H112 0.9900
C12 C13 1.530(4)
C12 H121 0.9900
C12 H122 0.9900
C13 C14 1.516(4)
C13 H131 0.9900
C13 H132 0.9900
C14 H141 0.9800
C14 H142 0.9800
C14 H143 0.9800

loop_
_geom_torsion_atom_site_label_1
_geom_torsion_atom_site_label_2
_geom_torsion_atom_site_label_3
_geom_torsion_atom_site_label_4
_geom_torsion
C6' C1' C2' C3' 0.1(4)
C7' C1' C2' C3' 178.0(2)
C1' C2' C3' C4' -0.6(4)
C1' C2' C3' N1' 179.3(2)
O3' N1' C3' C4' -164.8(2)
O4' N1' C3' C4' 14.4(4)
O3' N1' C3' C2' 15.3(3)
O4' N1' C3' C2' -165.6(2)
C2' C3' C4' C5' 0.4(4)
N1' C3' C4' C5' -179.5(2)
C3' C4' C5' C6' 0.3(4)
C3' C4' C5' N2' 180.0(2)
O5' N2' C5' C4' -174.9(2)
O6' N2' C5' C4' 4.0(4)
O5' N2' C5' C6' 4.7(3)
O6' N2' C5' C6' -176.3(2)
C4' C5' C6' C1' -0.8(4)
N2' C5' C6' C1' 179.5(2)
C2' C1' C6' C5' 0.6(4)
C7' C1' C6' C5' -177.2(2)
C10 O1' C7' O2' 1.1(4)
C10 O1' C7' C1' 179.9(2)
C2' C1' C7' O2' -3.1(4)
C6' C1' C7' O2' 174.8(3)
C2' C1' C7' O1' 178.1(2)
C6' C1' C7' O1' -4.1(3)
C9 C1 C2 C3 -164.3(3)
C6 C1 C2 C3 -46.3(3)
C1 C2 C3 C4 14.1(4)
C2 C3 C4 C5 3.0(5)
C3 C4 C5 C6 12.8(4)
C4 C5 C6 C1 -44.9(3)
C4 C5 C6 C7 -165.0(2)
C9 C1 C6 C5 -168.7(2)
C2 C1 C6 C5 63.8(3)
C9 C1 C6 C7 -40.8(3)
C2 C1 C6 C7 -168.3(2)
C5 C6 C7 C10 -90.6(3)
C1 C6 C7 C10 146.1(2)
C5 C6 C7 C8 147.9(2)
C1 C6 C7 C8 24.5(3)
C10 C7 C8 C11 114.4(3)
C6 C7 C8 C11 -121.6(3)
C10 C7 C8 C9 -123.2(2)
C6 C7 C8 C9 0.8(3)
C2 C1 C9 C8 163.8(3)
C6 C1 C9 C8 41.5(3)
C11 C8 C9 C1 96.2(3)
C7 C8 C9 C1 -26.0(3)
C7' O1' C10 C7 -169.1(2)
C6 C7 C10 O1' 60.5(3)
C8 C7 C10 O1' 179.7(2)
C9 C8 C11 C12 177.9(2)
C7 C8 C11 C12 -64.5(3)
C8 C11 C12 C13 176.6(2)
C11 C12 C13 C14 -179.8(3)
